data_4037359
loop_
_publ_author_name
'Kise, Naoki'
'Hamada, Yusuke'
'Sakurai, Toshihiko'

_publ_section_title
;
 Electroreductive Intermolecular Coupling of Coumarins with Benzophenones:
 Synthesis of 4-(2-Hydroxyphenyl)-5,5-diaryl-\g-butyrolactones,
 2-(2,2-Diaryl-2,3-dihydrobenzofuran-3-yl)acetic Acids, and
 4-(Diarylmethyl)coumarins.
;
_journal_issue 22
_journal_name_full 'The Journal of organic chemistry'
_journal_page_first 11043
_journal_page_last 11056
_journal_paper_doi 10.1021/acs.joc.6b02056
_journal_volume 81
_journal_year 2016
_chemical_formula_moiety 'C11 H8 O1'
_chemical_formula_sum 'C22 H16 O2'
_chemical_formula_weight 312.35
_chemical_melting_point 461.0(10)
_chemical_name_systematic
; 
4-benzhydryl-2H-chromen-2-one
;
_space_group_IT_number 1
_space_group_name_Hall 'P 1'
_space_group_name_H-M_alt 'P 1'
_symmetry_cell_setting triclinic
_symmetry_space_group_name_H-M 'P 1'
_atom_sites_solution_hydrogens geom
_atom_sites_solution_primary direct
_atom_sites_solution_secondary difmap
_audit_creation_method SHELXL-97
_cell_angle_alpha 96.391(15)
_cell_angle_beta 105.394(18)
_cell_angle_gamma 98.990(14)
_cell_formula_units_Z 2
_cell_length_a 8.838(3)
_cell_length_b 9.919(5)
_cell_length_c 9.942(5)
_cell_measurement_reflns_used 2331
_cell_measurement_temperature 298(2)
_cell_measurement_theta_max 27.0
_cell_measurement_theta_min 3.2
_cell_volume 819.2(7)
_computing_cell_refinement PROCESS-AUTO
_computing_data_collection PROCESS-AUTO
_computing_data_reduction PROCESS-AUTO
_computing_publication_material yadokari-XG
_computing_structure_refinement 'SHELXL-97 (Sheldrick, 1997)'
_computing_structure_solution 'SHELXS-97 (Sheldrick, 1990)'
_diffrn_ambient_temperature 298(2)
_diffrn_detector_area_resol_mean 10.00
_diffrn_measured_fraction_theta_full 0.985
_diffrn_measured_fraction_theta_max 0.985
_diffrn_measurement_device_type 'Rigaku RAXIS-RAPID'
_diffrn_measurement_method \w
_diffrn_radiation_monochromator graphite
_diffrn_radiation_source 'fine-focus sealed tube'
_diffrn_radiation_type MoK\a
_diffrn_radiation_wavelength 0.71075
_diffrn_reflns_av_R_equivalents 0.0372
_diffrn_reflns_av_sigmaI/netI 0.0565
_diffrn_reflns_limit_h_max 11
_diffrn_reflns_limit_h_min -11
_diffrn_reflns_limit_k_max 12
_diffrn_reflns_limit_k_min -12
_diffrn_reflns_limit_l_max 12
_diffrn_reflns_limit_l_min -12
_diffrn_reflns_number 7950
_diffrn_reflns_theta_full 27.48
_diffrn_reflns_theta_max 27.48
_diffrn_reflns_theta_min 3.25
_exptl_absorpt_coefficient_mu 0.080
_exptl_absorpt_correction_T_max 0.9881
_exptl_absorpt_correction_T_min 0.9687
_exptl_absorpt_correction_type multi-scan
_exptl_absorpt_process_details
;
    Higashi, T. (1995). Program for Absorption Correction.
    Rigaku Corporation, Tokyo, Japan.
;
_exptl_crystal_colour colorless
_exptl_crystal_density_diffrn 1.266
_exptl_crystal_density_method 'not measured'
_exptl_crystal_description block
_exptl_crystal_F_000 328
_exptl_crystal_size_max 0.40
_exptl_crystal_size_mid 0.20
_exptl_crystal_size_min 0.15
_refine_diff_density_max 0.274
_refine_diff_density_min -0.226
_refine_diff_density_rms 0.050
_refine_ls_abs_structure_details 'Flack H D (1983), Acta Cryst. A39, 876-881'
_refine_ls_abs_structure_Flack 2.5(16)
_refine_ls_extinction_method none
_refine_ls_goodness_of_fit_ref 0.971
_refine_ls_hydrogen_treatment refall
_refine_ls_matrix_type full
_refine_ls_number_parameters 433
_refine_ls_number_reflns 6065
_refine_ls_number_restraints 3
_refine_ls_restrained_S_all 0.971
_refine_ls_R_factor_all 0.1098
_refine_ls_R_factor_gt 0.0627
_refine_ls_shift/su_max 0.000
_refine_ls_shift/su_mean 0.000
_refine_ls_structure_factor_coef Fsqd
_refine_ls_weighting_details 'calc w=1/[\s^2^(Fo^2^)+(0.0914P)^2^+0.0000P] where P=(Fo^2^+2Fc^2^)/3'
_refine_ls_weighting_scheme calc
_refine_ls_wR_factor_gt 0.1427
_refine_ls_wR_factor_ref 0.1596
_reflns_number_gt 3601
_reflns_number_total 6065
_reflns_threshold_expression >2sigma(I)
_cod_data_source_file jo-2016-02056y-File019.cif
_cod_data_source_block 11a
_cod_depositor_comments
;
The following automatic conversions were performed:

data item '_chemical_melting_point' value '460-462' was changed to
'461.0(10)' -- the average value was taken and precision was
estimated.

Automatic conversion script
Id: cif_fix_values 6909 2019-04-08 15:41:33Z antanas 
;
_cod_original_cell_volume 819.2(6)
_cod_database_code 4037359

loop_
_symmetry_equiv_pos_as_xyz
'x, y, z'

loop_
_atom_site_label
_atom_site_type_symbol
_atom_site_fract_x
_atom_site_fract_y
_atom_site_fract_z
_atom_site_U_iso_or_equiv
_atom_site_adp_type
_atom_site_occupancy
_atom_site_symmetry_multiplicity
_atom_site_calc_flag
_atom_site_refinement_flags
O1 O -0.0255(3) -0.3924(3) 0.3902(3) 0.0684(8) Uani 1 1 d .
C1 C 0.0644(5) -0.3321(4) 0.5228(5) 0.0594(10) Uani 1 1 d .
O2 O 0.1818(4) -0.2438(3) 0.5314(4) 0.0799(9) Uani 1 1 d .
C2 C 0.0183(4) -0.3782(4) 0.6412(4) 0.0543(9) Uani 1 1 d .
H1 H 0.0831 -0.3412 0.7320 0.065 Uiso 1 1 calc R
C3 C -0.1139(4) -0.4718(4) 0.6257(4) 0.0444(8) Uani 1 1 d .
C4 C -0.1636(4) -0.5178(4) 0.7513(4) 0.0457(8) Uani 1 1 d .
H2 H -0.2133 -0.6159 0.7219 0.055 Uiso 1 1 calc R
C5 C -0.0235(4) -0.5110(4) 0.8818(4) 0.0471(8) Uani 1 1 d .
C6 C 0.0512(5) -0.6214(4) 0.8957(5) 0.0654(11) Uani 1 1 d .
H3 H 0.0198 -0.6973 0.8237 0.079 Uiso 1 1 calc R
C7 C 0.1736(5) -0.6210(5) 1.0169(6) 0.0716(13) Uani 1 1 d .
H4 H 0.2247 -0.6962 1.0246 0.086 Uiso 1 1 calc R
C8 C 0.2197(5) -0.5127(5) 1.1239(5) 0.0731(13) Uani 1 1 d .
H5 H 0.2990 -0.5155 1.2061 0.088 Uiso 1 1 calc R
C9 C 0.1492(5) -0.3980(5) 1.1114(5) 0.0681(11) Uani 1 1 d .
H6 H 0.1831 -0.3220 1.1833 0.082 Uiso 1 1 calc R
C10 C 0.0274(4) -0.3974(4) 0.9903(4) 0.0617(10) Uani 1 1 d .
H7 H -0.0208 -0.3207 0.9813 0.074 Uiso 1 1 calc R
C11 C -0.2919(4) -0.4462(4) 0.7846(4) 0.0451(8) Uani 1 1 d .
C12 C -0.3759(4) -0.5032(4) 0.8702(4) 0.0543(9) Uani 1 1 d .
H8 H -0.3559 -0.5855 0.9014 0.065 Uiso 1 1 calc R
C13 C -0.4883(5) -0.4402(6) 0.9100(5) 0.0714(12) Uani 1 1 d .
H9 H -0.5421 -0.4788 0.9694 0.086 Uiso 1 1 calc R
C14 C -0.5216(5) -0.3209(6) 0.8626(5) 0.0769(14) Uani 1 1 d .
H10 H -0.5984 -0.2790 0.8894 0.092 Uiso 1 1 calc R
C15 C -0.4422(6) -0.2630(5) 0.7759(5) 0.0737(12) Uani 1 1 d .
H11 H -0.4657 -0.1822 0.7433 0.088 Uiso 1 1 calc R
C16 C -0.3262(5) -0.3248(4) 0.7364(5) 0.0598(10) Uani 1 1 d .
H12 H -0.2718 -0.2851 0.6779 0.072 Uiso 1 1 calc R
C17 C -0.2127(4) -0.5328(4) 0.4831(4) 0.0476(9) Uani 1 1 d .
C18 C -0.3547(5) -0.6310(4) 0.4484(4) 0.0601(10) Uani 1 1 d .
H13 H -0.3953 -0.6589 0.5204 0.072 Uiso 1 1 calc R
C19 C -0.4344(5) -0.6864(5) 0.3125(5) 0.0720(12) Uani 1 1 d .
H14 H -0.5294 -0.7505 0.2926 0.086 Uiso 1 1 calc R
C20 C -0.3763(6) -0.6490(5) 0.2021(5) 0.0748(13) Uani 1 1 d .
H15 H -0.4298 -0.6907 0.1095 0.090 Uiso 1 1 calc R
C21 C -0.2405(6) -0.5509(5) 0.2302(5) 0.0714(12) Uani 1 1 d .
H16 H -0.2024 -0.5233 0.1570 0.086 Uiso 1 1 calc R
C22 C -0.1609(4) -0.4933(4) 0.3680(4) 0.0584(10) Uani 1 1 d .
O3 O -0.1543(3) -0.9496(3) -0.1484(3) 0.0621(7) Uani 1 1 d .
C23 C -0.2562(5) -0.9250(4) -0.0696(4) 0.0570(10) Uani 1 1 d .
O4 O -0.3751(3) -0.8826(3) -0.1297(3) 0.0794(9) Uani 1 1 d .
C24 C -0.2158(4) -0.9514(4) 0.0740(4) 0.0539(9) Uani 1 1 d .
H17 H -0.2894 -0.9435 0.1247 0.065 Uiso 1 1 calc R
C25 C -0.0771(4) -0.9867(3) 0.1379(4) 0.0446(8) Uani 1 1 d .
C26 C -0.0330(4) -1.0082(4) 0.2914(4) 0.0477(8) Uani 1 1 d .
H18 H 0.0226 -1.0864 0.2960 0.057 Uiso 1 1 calc R
C27 C -0.1808(4) -1.0508(4) 0.3405(4) 0.0515(9) Uani 1 1 d .
C28 C -0.2763(5) -1.1787(5) 0.2841(5) 0.0723(12) Uani 1 1 d .
H19 H -0.2503 -1.2377 0.2180 0.087 Uiso 1 1 calc R
C29 C -0.4097(5) -1.2186(6) 0.3258(6) 0.0847(15) Uani 1 1 d .
H20 H -0.4723 -1.3058 0.2877 0.102 Uiso 1 1 calc R
C30 C -0.4548(5) -1.1357(7) 0.4210(6) 0.0874(16) Uani 1 1 d .
H21 H -0.5473 -1.1653 0.4459 0.105 Uiso 1 1 calc R
C31 C -0.3608(6) -1.0075(7) 0.4795(6) 0.0873(15) Uani 1 1 d .
H22 H -0.3893 -0.9492 0.5446 0.105 Uiso 1 1 calc R
C32 C -0.2217(5) -0.9653(5) 0.4401(5) 0.0665(11) Uani 1 1 d .
H23 H -0.1566 -0.8796 0.4809 0.080 Uiso 1 1 calc R
C33 C 0.0855(4) -0.8850(4) 0.3863(4) 0.0478(9) Uani 1 1 d .
C34 C 0.1964(4) -0.9071(5) 0.5070(4) 0.0593(10) Uani 1 1 d .
H24 H 0.2002 -0.9964 0.5261 0.071 Uiso 1 1 calc R
C35 C 0.3016(5) -0.7941(6) 0.5988(5) 0.0763(13) Uani 1 1 d .
H25 H 0.3746 -0.8084 0.6800 0.092 Uiso 1 1 calc R
C36 C 0.2982(5) -0.6612(5) 0.5703(5) 0.0705(12) Uani 1 1 d .
H26 H 0.3691 -0.5867 0.6320 0.085 Uiso 1 1 calc R
C37 C 0.1912(5) -0.6391(4) 0.4521(5) 0.0669(11) Uani 1 1 d .
H27 H 0.1892 -0.5497 0.4330 0.080 Uiso 1 1 calc R
C38 C 0.0846(5) -0.7508(4) 0.3596(5) 0.0620(10) Uani 1 1 d .
H28 H 0.0120 -0.7351 0.2790 0.074 Uiso 1 1 calc R
C39 C 0.0367(4) -0.9976(3) 0.0549(4) 0.0462(8) Uani 1 1 d .
C40 C 0.1909(4) -1.0218(4) 0.1129(5) 0.0557(10) Uani 1 1 d .
H29 H 0.2253 -1.0310 0.2077 0.067 Uiso 1 1 calc R
C41 C 0.2913(5) -1.0318(4) 0.0287(5) 0.0691(12) Uani 1 1 d .
H30 H 0.3941 -1.0468 0.0672 0.083 Uiso 1 1 calc R
C42 C 0.2396(6) -1.0197(5) -0.1136(6) 0.0763(13) Uani 1 1 d .
H31 H 0.3079 -1.0267 -0.1697 0.092 Uiso 1 1 calc R
C43 C 0.0883(6) -0.9974(5) -0.1713(5) 0.0712(12) Uani 1 1 d .
H32 H 0.0521 -0.9926 -0.2671 0.085 Uiso 1 1 calc R
C44 C -0.0092(5) -0.9824(4) -0.0854(4) 0.0536(9) Uani 1 1 d .

loop_
_atom_site_aniso_label
_atom_site_aniso_U_11
_atom_site_aniso_U_22
_atom_site_aniso_U_33
_atom_site_aniso_U_23
_atom_site_aniso_U_13
_atom_site_aniso_U_12
O1 0.0652(17) 0.093(2) 0.0536(19) 0.0241(16) 0.0240(15) 0.0126(17)
C1 0.060(2) 0.057(2) 0.068(3) 0.018(2) 0.026(2) 0.012(2)
O2 0.0688(18) 0.082(2) 0.095(3) 0.0320(18) 0.0347(18) 0.0024(17)
C2 0.052(2) 0.063(2) 0.046(2) 0.0159(18) 0.0137(18) 0.0025(19)
C3 0.0429(18) 0.0491(19) 0.046(2) 0.0114(16) 0.0160(16) 0.0135(17)
C4 0.0493(19) 0.0444(18) 0.045(2) 0.0080(16) 0.0179(17) 0.0052(16)
C5 0.0446(18) 0.050(2) 0.046(2) 0.0127(17) 0.0136(16) 0.0021(16)
C6 0.067(2) 0.047(2) 0.079(3) 0.016(2) 0.011(2) 0.015(2)
C7 0.052(2) 0.061(3) 0.096(4) 0.033(3) 0.001(2) 0.014(2)
C8 0.051(2) 0.090(3) 0.071(3) 0.040(3) -0.001(2) 0.003(2)
C9 0.056(2) 0.082(3) 0.055(3) 0.006(2) 0.006(2) 0.003(2)
C10 0.057(2) 0.071(3) 0.055(3) 0.008(2) 0.011(2) 0.018(2)
C11 0.0367(17) 0.056(2) 0.036(2) 0.0023(16) 0.0055(15) 0.0022(16)
C12 0.0445(19) 0.075(2) 0.045(2) 0.018(2) 0.0145(18) 0.0078(19)
C13 0.060(2) 0.098(3) 0.059(3) 0.012(3) 0.025(2) 0.013(3)
C14 0.056(2) 0.103(4) 0.067(3) -0.014(3) 0.020(2) 0.016(3)
C15 0.076(3) 0.070(3) 0.074(3) 0.006(2) 0.013(3) 0.031(2)
C16 0.061(2) 0.059(2) 0.064(3) 0.014(2) 0.023(2) 0.012(2)
C17 0.0483(19) 0.061(2) 0.042(2) 0.0148(18) 0.0189(17) 0.0198(18)
C18 0.057(2) 0.063(2) 0.054(3) 0.008(2) 0.009(2) 0.007(2)
C19 0.064(2) 0.072(3) 0.065(3) 0.003(2) 0.001(2) 0.006(2)
C20 0.090(3) 0.085(3) 0.041(3) 0.002(2) 0.005(2) 0.021(3)
C21 0.086(3) 0.090(3) 0.041(3) 0.016(2) 0.015(2) 0.026(3)
C22 0.055(2) 0.070(3) 0.056(3) 0.020(2) 0.016(2) 0.021(2)
O3 0.0667(17) 0.0705(17) 0.0462(17) 0.0077(13) 0.0112(14) 0.0147(15)
C23 0.055(2) 0.061(2) 0.051(3) 0.007(2) 0.012(2) 0.005(2)
O4 0.0618(17) 0.108(2) 0.067(2) 0.0243(18) 0.0046(15) 0.0286(18)
C24 0.048(2) 0.061(2) 0.049(2) 0.0072(19) 0.0104(18) 0.0045(18)
C25 0.0409(18) 0.0452(18) 0.045(2) 0.0007(16) 0.0135(16) 0.0018(15)
C26 0.0404(18) 0.0486(19) 0.054(2) 0.0081(17) 0.0119(17) 0.0112(16)
C27 0.0442(19) 0.061(2) 0.048(2) 0.0139(18) 0.0090(17) 0.0121(18)
C28 0.057(2) 0.066(3) 0.086(4) 0.004(2) 0.022(2) -0.007(2)
C29 0.061(3) 0.086(3) 0.107(4) 0.035(3) 0.028(3) -0.005(2)
C30 0.056(3) 0.121(4) 0.096(4) 0.052(4) 0.032(3) 0.008(3)
C31 0.071(3) 0.115(4) 0.090(4) 0.022(3) 0.044(3) 0.019(3)
C32 0.057(2) 0.074(3) 0.070(3) 0.009(2) 0.028(2) 0.004(2)
C33 0.0400(18) 0.061(2) 0.044(2) 0.0075(17) 0.0142(16) 0.0079(17)
C34 0.0435(19) 0.081(3) 0.049(2) 0.023(2) 0.0049(19) 0.005(2)
C35 0.057(3) 0.110(4) 0.050(3) 0.017(3) 0.001(2) 0.005(3)
C36 0.046(2) 0.090(3) 0.060(3) -0.007(3) 0.007(2) -0.003(2)
C37 0.061(2) 0.054(2) 0.072(3) 0.003(2) 0.003(2) 0.005(2)
C38 0.060(2) 0.059(2) 0.059(3) 0.007(2) 0.003(2) 0.012(2)
C39 0.0477(19) 0.0367(17) 0.052(2) 0.0023(16) 0.0152(17) 0.0041(15)
C40 0.051(2) 0.053(2) 0.066(3) 0.0063(19) 0.021(2) 0.0115(18)
C41 0.053(2) 0.067(3) 0.097(4) 0.012(3) 0.033(2) 0.021(2)
C42 0.086(3) 0.083(3) 0.081(4) 0.014(3) 0.055(3) 0.024(3)
C43 0.090(3) 0.076(3) 0.063(3) 0.013(2) 0.044(3) 0.022(3)
C44 0.059(2) 0.050(2) 0.055(3) 0.0056(18) 0.023(2) 0.0115(19)

loop_
_atom_type_symbol
_atom_type_description
_atom_type_scat_dispersion_real
_atom_type_scat_dispersion_imag
_atom_type_scat_source
C C 0.0033 0.0016 'International Tables Vol C Tables 4.2.6.8 and 6.1.1.4'
H H 0.0000 0.0000 'International Tables Vol C Tables 4.2.6.8 and 6.1.1.4'
O O 0.0106 0.0060 'International Tables Vol C Tables 4.2.6.8 and 6.1.1.4'

loop_
_geom_angle_atom_site_label_1
_geom_angle_atom_site_label_2
_geom_angle_atom_site_label_3
_geom_angle
C1 O1 C22 121.3(3)
O2 C1 O1 116.4(4)
O2 C1 C2 125.2(4)
O1 C1 C2 118.4(4)
C3 C2 C1 122.7(4)
C3 C2 H1 118.7
C1 C2 H1 118.7
C2 C3 C17 118.5(3)
C2 C3 C4 122.4(3)
C17 C3 C4 119.1(3)
C11 C4 C3 112.6(3)
C11 C4 C5 112.3(3)
C3 C4 C5 113.8(3)
C11 C4 H2 105.8
C3 C4 H2 105.8
C5 C4 H2 105.8
C6 C5 C10 118.8(4)
C6 C5 C4 119.1(3)
C10 C5 C4 122.1(3)
C5 C6 C7 120.3(4)
C5 C6 H3 119.8
C7 C6 H3 119.8
C8 C7 C6 120.9(4)
C8 C7 H4 119.6
C6 C7 H4 119.6
C7 C8 C9 120.1(4)
C7 C8 H5 120.0
C9 C8 H5 120.0
C8 C9 C10 119.3(4)
C8 C9 H6 120.4
C10 C9 H6 120.4
C9 C10 C5 120.6(4)
C9 C10 H7 119.7
C5 C10 H7 119.7
C12 C11 C16 118.6(3)
C12 C11 C4 117.9(3)
C16 C11 C4 123.5(3)
C13 C12 C11 120.9(4)
C13 C12 H8 119.5
C11 C12 H8 119.5
C14 C13 C12 120.3(4)
C14 C13 H9 119.9
C12 C13 H9 119.9
C13 C14 C15 120.2(4)
C13 C14 H10 119.9
C15 C14 H10 119.9
C14 C15 C16 120.1(4)
C14 C15 H11 120.0
C16 C15 H11 120.0
C11 C16 C15 119.9(4)
C11 C16 H12 120.1
C15 C16 H12 120.1
C18 C17 C22 116.0(4)
C18 C17 C3 125.8(3)
C22 C17 C3 118.2(3)
C19 C18 C17 121.4(4)
C19 C18 H13 119.3
C17 C18 H13 119.3
C18 C19 C20 121.0(4)
C18 C19 H14 119.5
C20 C19 H14 119.5
C21 C20 C19 119.7(4)
C21 C20 H15 120.2
C19 C20 H15 120.1
C20 C21 C22 119.2(4)
C20 C21 H16 120.4
C22 C21 H16 120.4
C21 C22 O1 116.8(4)
C21 C22 C17 122.6(4)
O1 C22 C17 120.6(4)
C23 O3 C44 120.0(3)
O4 C23 O3 116.0(4)
O4 C23 C24 125.8(4)
O3 C23 C24 118.2(3)
C25 C24 C23 123.1(3)
C25 C24 H17 118.4
C23 C24 H17 118.4
C24 C25 C39 117.0(3)
C24 C25 C26 122.5(3)
C39 C25 C26 120.4(3)
C33 C26 C25 111.4(3)
C33 C26 C27 113.8(3)
C25 C26 C27 112.0(3)
C33 C26 H18 106.3
C25 C26 H18 106.3
C27 C26 H18 106.3
C28 C27 C32 119.0(4)
C28 C27 C26 118.7(4)
C32 C27 C26 122.4(3)
C29 C28 C27 119.7(5)
C29 C28 H19 120.2
C27 C28 H19 120.2
C30 C29 C28 122.7(5)
C30 C29 H20 118.6
C28 C29 H20 118.6
C29 C30 C31 118.8(4)
C29 C30 H21 120.6
C31 C30 H21 120.6
C30 C31 C32 119.5(5)
C30 C31 H22 120.3
C32 C31 H22 120.3
C27 C32 C31 120.4(4)
C27 C32 H23 119.8
C31 C32 H23 119.8
C38 C33 C34 118.9(4)
C38 C33 C26 122.3(3)
C34 C33 C26 118.8(3)
C35 C34 C33 119.5(4)
C35 C34 H24 120.3
C33 C34 H24 120.3
C36 C35 C34 120.6(4)
C36 C35 H25 119.7
C34 C35 H25 119.7
C37 C36 C35 120.1(4)
C37 C36 H26 119.9
C35 C36 H26 119.9
C36 C37 C38 120.0(4)
C36 C37 H27 120.0
C38 C37 H27 120.0
C33 C38 C37 120.9(4)
C33 C38 H28 119.5
C37 C38 H28 119.5
C44 C39 C40 118.5(3)
C44 C39 C25 118.9(3)
C40 C39 C25 122.7(4)
C41 C40 C39 119.7(4)
C41 C40 H29 120.1
C39 C40 H29 120.1
C40 C41 C42 120.3(4)
C40 C41 H30 119.8
C42 C41 H30 119.8
C43 C42 C41 120.3(4)
C43 C42 H31 119.9
C41 C42 H31 119.9
C42 C43 C44 119.0(4)
C42 C43 H32 120.5
C44 C43 H32 120.5
O3 C44 C43 115.6(4)
O3 C44 C39 122.3(3)
C43 C44 C39 122.1(4)

loop_
_geom_bond_atom_site_label_1
_geom_bond_atom_site_label_2
_geom_bond_distance
O1 C1 1.358(5)
O1 C22 1.385(5)
C1 O2 1.226(5)
C1 C2 1.442(6)
C2 C3 1.336(5)
C2 H1 0.9300
C3 C17 1.458(5)
C3 C4 1.522(5)
C4 C11 1.516(5)
C4 C5 1.524(5)
C4 H2 0.9800
C5 C6 1.366(5)
C5 C10 1.396(5)
C6 C7 1.388(6)
C6 H3 0.9300
C7 C8 1.353(7)
C7 H4 0.9300
C8 C9 1.382(6)
C8 H5 0.9300
C9 C10 1.387(6)
C9 H6 0.9300
C10 H7 0.9300
C11 C12 1.381(5)
C11 C16 1.391(5)
C12 C13 1.372(6)
C12 H8 0.9300
C13 C14 1.367(7)
C13 H9 0.9300
C14 C15 1.367(7)
C14 H10 0.9300
C15 C16 1.392(6)
C15 H11 0.9300
C16 H12 0.9300
C17 C18 1.399(5)
C17 C22 1.412(5)
C18 C19 1.354(6)
C18 H13 0.9300
C19 C20 1.392(7)
C19 H14 0.9300
C20 C21 1.365(7)
C20 H15 0.9300
C21 C22 1.373(6)
C21 H16 0.9300
O3 C23 1.372(5)
O3 C44 1.375(4)
C23 O4 1.225(4)
C23 C24 1.441(6)
C24 C25 1.342(5)
C24 H17 0.9300
C25 C39 1.469(5)
C25 C26 1.519(5)
C26 C33 1.516(5)
C26 C27 1.528(5)
C26 H18 0.9800
C27 C28 1.375(6)
C27 C32 1.389(5)
C28 C29 1.367(6)
C28 H19 0.9300
C29 C30 1.363(8)
C29 H20 0.9300
C30 C31 1.377(8)
C30 H21 0.9300
C31 C32 1.404(6)
C31 H22 0.9300
C32 H23 0.9300
C33 C38 1.386(5)
C33 C34 1.396(5)
C34 C35 1.396(6)
C34 H24 0.9300
C35 C36 1.382(7)
C35 H25 0.9300
C36 C37 1.362(6)
C36 H26 0.9300
C37 C38 1.395(6)
C37 H27 0.9300
C38 H28 0.9300
C39 C44 1.378(5)
C39 C40 1.401(5)
C40 C41 1.379(6)
C40 H29 0.9300
C41 C42 1.391(7)
C41 H30 0.9300
C42 C43 1.370(7)
C42 H31 0.9300
C43 C44 1.378(5)
C43 H32 0.9300

loop_
_geom_torsion_atom_site_label_1
_geom_torsion_atom_site_label_2
_geom_torsion_atom_site_label_3
_geom_torsion_atom_site_label_4
_geom_torsion
C22 O1 C1 O2 -179.9(3)
C22 O1 C1 C2 1.7(5)
O2 C1 C2 C3 177.9(4)
O1 C1 C2 C3 -3.9(6)
C1 C2 C3 C17 1.9(5)
C1 C2 C3 C4 -178.7(3)
C2 C3 C4 C11 99.6(4)
C17 C3 C4 C11 -81.0(4)
C2 C3 C4 C5 -29.6(5)
C17 C3 C4 C5 149.8(3)
C11 C4 C5 C6 143.9(3)
C3 C4 C5 C6 -86.7(4)
C11 C4 C5 C10 -33.7(4)
C3 C4 C5 C10 95.7(4)
C10 C5 C6 C7 1.0(6)
C4 C5 C6 C7 -176.6(4)
C5 C6 C7 C8 1.0(7)
C6 C7 C8 C9 -2.6(7)
C7 C8 C9 C10 2.2(6)
C8 C9 C10 C5 -0.2(6)
C6 C5 C10 C9 -1.4(6)
C4 C5 C10 C9 176.2(3)
C3 C4 C11 C12 163.6(3)
C5 C4 C11 C12 -66.4(4)
C3 C4 C11 C16 -18.1(5)
C5 C4 C11 C16 111.9(4)
C16 C11 C12 C13 -1.5(6)
C4 C11 C12 C13 176.9(4)
C11 C12 C13 C14 1.4(6)
C12 C13 C14 C15 -0.4(7)
C13 C14 C15 C16 -0.5(7)
C12 C11 C16 C15 0.6(6)
C4 C11 C16 C15 -177.7(4)
C14 C15 C16 C11 0.4(6)
C2 C3 C17 C18 -179.5(4)
C4 C3 C17 C18 1.1(5)
C2 C3 C17 C22 2.1(5)
C4 C3 C17 C22 -177.3(3)
C22 C17 C18 C19 1.5(5)
C3 C17 C18 C19 -176.9(4)
C17 C18 C19 C20 1.0(6)
C18 C19 C20 C21 -2.7(7)
C19 C20 C21 C22 1.8(7)
C20 C21 C22 O1 -178.8(4)
C20 C21 C22 C17 0.8(6)
C1 O1 C22 C21 -178.0(3)
C1 O1 C22 C17 2.3(5)
C18 C17 C22 C21 -2.5(5)
C3 C17 C22 C21 176.1(3)
C18 C17 C22 O1 177.2(3)
C3 C17 C22 O1 -4.3(5)
C44 O3 C23 O4 172.7(3)
C44 O3 C23 C24 -7.7(5)
O4 C23 C24 C25 -174.2(4)
O3 C23 C24 C25 6.2(6)
C23 C24 C25 C39 0.3(5)
C23 C24 C25 C26 177.3(3)
C24 C25 C26 C33 -102.5(4)
C39 C25 C26 C33 74.4(4)
C24 C25 C26 C27 26.3(5)
C39 C25 C26 C27 -156.8(3)
C33 C26 C27 C28 -164.5(3)
C25 C26 C27 C28 67.9(4)
C33 C26 C27 C32 15.3(5)
C25 C26 C27 C32 -112.2(4)
C32 C27 C28 C29 0.6(6)
C26 C27 C28 C29 -179.5(4)
C27 C28 C29 C30 0.9(7)
C28 C29 C30 C31 -1.2(8)
C29 C30 C31 C32 0.0(8)
C28 C27 C32 C31 -1.7(6)
C26 C27 C32 C31 178.4(4)
C30 C31 C32 C27 1.4(7)
C25 C26 C33 C38 33.4(5)
C27 C26 C33 C38 -94.5(4)
C25 C26 C33 C34 -148.6(3)
C27 C26 C33 C34 83.5(4)
C38 C33 C34 C35 1.0(6)
C26 C33 C34 C35 -177.1(3)
C33 C34 C35 C36 -0.9(6)
C34 C35 C36 C37 0.3(7)
C35 C36 C37 C38 0.1(7)
C34 C33 C38 C37 -0.7(6)
C26 C33 C38 C37 177.4(4)
C36 C37 C38 C33 0.1(6)
C24 C25 C39 C44 -5.2(5)
C26 C25 C39 C44 177.7(3)
C24 C25 C39 C40 174.3(4)
C26 C25 C39 C40 -2.7(5)
C44 C39 C40 C41 -1.0(5)
C25 C39 C40 C41 179.5(3)
C39 C40 C41 C42 -0.7(6)
C40 C41 C42 C43 0.1(7)
C41 C42 C43 C44 2.3(7)
C23 O3 C44 C43 -176.4(3)
C23 O3 C44 C39 2.8(5)
C42 C43 C44 O3 175.1(4)
C42 C43 C44 C39 -4.1(6)
C40 C39 C44 O3 -175.7(3)
C25 C39 C44 O3 3.8(5)
C40 C39 C44 C43 3.4(5)
C25 C39 C44 C43 -177.0(3)
